data_4348405
loop_
_publ_author_name
'Zeng, Xianghua'
'Yao, Xiaojing'
'Zhang, Junyong'
'Zhang, Qi'
'Wu, Wenqian'
'Chai, Aihua'
'Wang, Jinlan'
'Zeng, Qingdao'
'Xie, Jingli'

_publ_section_title
;
 Construction of a series of zero-dimensional/one-dimensional crystalline
 Zn--S clusters -- effect of the character of bridging organic ligands on
 structural diversity
;
_journal_issue 2
_journal_name_full 'Inorganic Chemistry Frontiers'
_journal_page_first 164
_journal_paper_doi 10.1039/C4QI00227J
_journal_volume 2
_journal_year 2015
_chemical_formula_sum 'C104 H88 N2 S15 Zn8'
_chemical_formula_weight 2369.62
_space_group_IT_number 14
_space_group_name_Hall '-P 2ybc'
_space_group_name_H-M_alt 'P 1 21/c 1'
_symmetry_cell_setting monoclinic
_symmetry_space_group_name_H-M 'P 1 21/c 1'
_atom_sites_solution_hydrogens geom
_atom_sites_solution_primary direct
_atom_sites_solution_secondary difmap
_audit_creation_method SHELXL-97
_audit_update_record
;
2014-12-01 deposited with the CCDC.
2014-12-19 downloaded from the CCDC.
;
_cell_angle_alpha 90.00
_cell_angle_beta 98.500(2)
_cell_angle_gamma 90.00
_cell_formula_units_Z 4
_cell_length_a 25.9462(6)
_cell_length_b 13.3330(2)
_cell_length_c 28.9328(5)
_cell_measurement_temperature 150(2)
_cell_measurement_theta_max 67.39
_cell_measurement_theta_min 3.31
_cell_volume 9899.1(3)
_computing_structure_refinement 'SHELXL-97 (Sheldrick, 1997)'
_computing_structure_solution 'SHELXS-97 (Sheldrick, 1990)'
_diffrn_ambient_temperature 150(2)
_diffrn_measured_fraction_theta_full 0.994
_diffrn_measured_fraction_theta_max 0.994
_diffrn_measurement_device_type 'Xcalibur, Atlas, Gemini ultra'
_diffrn_measurement_method '\w scans'
_diffrn_radiation_monochromator graphite
_diffrn_radiation_source 'fine-focus sealed tube'
_diffrn_radiation_type CuK\a
_diffrn_radiation_wavelength 1.54178
_diffrn_reflns_av_R_equivalents 0.0737
_diffrn_reflns_av_sigmaI/netI 0.0522
_diffrn_reflns_limit_h_max 30
_diffrn_reflns_limit_h_min -30
_diffrn_reflns_limit_k_max 13
_diffrn_reflns_limit_k_min -15
_diffrn_reflns_limit_l_max 34
_diffrn_reflns_limit_l_min -33
_diffrn_reflns_number 82586
_diffrn_reflns_theta_full 67.50
_diffrn_reflns_theta_max 67.50
_diffrn_reflns_theta_min 3.44
_exptl_absorpt_coefficient_mu 5.440
_exptl_absorpt_correction_T_max 0.77
_exptl_absorpt_correction_T_min 0.62
_exptl_absorpt_correction_type analytical
_exptl_absorpt_process_details
;
CrysAlisPro, Agilent Technologies,
Version 1.171.34.49 (release 20-01-2011 CrysAlis171 .NET)
(compiled Jan 20 2011,15:58:25)
Analytical numeric absorption correction using a multifaceted crystal
			model based on expressions derived by R.C. Clark & J.S. Reid.
(Clark, R. C. & Reid, J. S. (1995). Acta Cryst. A51, 887-897)
;
_exptl_crystal_colour grey
_exptl_crystal_density_diffrn 1.590
_exptl_crystal_density_method 'not measured'
_exptl_crystal_description block
_exptl_crystal_F_000 4824
_exptl_crystal_size_max 0.13
_exptl_crystal_size_mid 0.09
_exptl_crystal_size_min 0.05
_refine_diff_density_max 4.738
_refine_diff_density_min -1.504
_refine_diff_density_rms 0.146
_refine_ls_extinction_method none
_refine_ls_goodness_of_fit_ref 1.041
_refine_ls_hydrogen_treatment constr
_refine_ls_matrix_type full
_refine_ls_number_parameters 632
_refine_ls_number_reflns 17707
_refine_ls_number_restraints 0
_refine_ls_restrained_S_all 1.041
_refine_ls_R_factor_all 0.0953
_refine_ls_R_factor_gt 0.0740
_refine_ls_shift/su_max 0.008
_refine_ls_shift/su_mean 0.000
_refine_ls_structure_factor_coef Fsqd
_refine_ls_weighting_details 'calc w=1/[\s^2^(Fo^2^)+(0.0693P)^2^+102.5607P] where P=(Fo^2^+2Fc^2^)/3'
_refine_ls_weighting_scheme calc
_refine_ls_wR_factor_gt 0.1789
_refine_ls_wR_factor_ref 0.1937
_reflns_number_gt 13750
_reflns_number_total 17707
_reflns_threshold_expression >2sigma(I)
_cod_data_source_file c4qi00227j2.cif
_cod_data_source_block 2
_cod_depositor_comments
;
The following automatic conversions were performed:

data item '_symmetry_cell_setting' value 'Monoclinic' was changed to
'monoclinic' in accordance with the
/home/saulius/struct/COD-crude-data/automatic-downloads/DataCite-retrospective/RSC/depositions/lib/dictionaries/cif_core.dic
dictionary named 'cif_core.dic' version 2.4.2 last updated on
2011-04-26.

Automatic conversion script
Id: cif_fix_values 6909 2019-04-08 15:41:33Z antanas 
;
_cod_original_sg_symbol_H-M P2(1)/c
_cod_database_code 4348405

loop_
_symmetry_equiv_pos_as_xyz
'x, y, z'
'-x, y+1/2, -z+1/2'
'-x, -y, -z'
'x, -y-1/2, z-1/2'

loop_
_atom_site_label
_atom_site_type_symbol
_atom_site_fract_x
_atom_site_fract_y
_atom_site_fract_z
_atom_site_U_iso_or_equiv
_atom_site_adp_type
_atom_site_occupancy
_atom_site_symmetry_multiplicity
_atom_site_calc_flag
_atom_site_refinement_flags
Zn1 Zn 0.16014(4) 0.24422(7) 0.34630(3) 0.0314(2) Uani 1 1 d .
Zn2 Zn 0.22591(4) 0.48355(7) 0.31946(3) 0.0270(2) Uani 1 1 d .
Zn3 Zn 0.29517(4) 0.23736(7) 0.31486(3) 0.0261(2) Uani 1 1 d .
Zn4 Zn 0.17662(4) 0.29683(7) 0.22254(3) 0.0274(2) Uani 1 1 d .
Zn5 Zn 0.37376(4) 0.47022(7) 0.35519(3) 0.0299(2) Uani 1 1 d .
Zn6 Zn 0.31229(4) 0.43788(7) 0.22731(3) 0.0262(2) Uani 1 1 d .
Zn7 Zn 0.18815(4) 0.56604(7) 0.19676(3) 0.0292(2) Uani 1 1 d .
Zn8 Zn 0.29276(4) 0.17255(7) 0.18997(3) 0.0282(2) Uani 1 1 d .
S1 S 0.10507(15) 0.1541(3) 0.38509(12) 0.0852(10) Uani 1 1 d .
S2 S 0.19865(7) 0.39263(13) 0.38088(6) 0.0291(4) Uani 1 1 d .
S3 S 0.22887(7) 0.13424(13) 0.33419(6) 0.0282(4) Uani 1 1 d .
S4 S 0.11353(7) 0.29013(13) 0.27187(6) 0.0294(4) Uani 1 1 d .
S5 S 0.15850(7) 0.57001(13) 0.27085(6) 0.0281(4) Uani 1 1 d .
S6 S 0.30067(7) 0.57946(13) 0.34417(6) 0.0280(4) Uani 1 1 d .
S7 S 0.34360(7) 0.31225(13) 0.37980(6) 0.0293(4) Uani 1 1 d .
S8 S 0.34575(7) 0.15907(13) 0.26368(6) 0.0266(4) Uani 1 1 d .
S9 S 0.20788(7) 0.13771(13) 0.20445(6) 0.0294(4) Uani 1 1 d .
S10 S 0.16329(7) 0.41095(13) 0.16073(6) 0.0303(4) Uani 1 1 d .
S11 S 0.44883(10) 0.5014(2) 0.40520(10) 0.0627(7) Uani 1 1 d .
S12 S 0.39140(7) 0.43377(13) 0.27674(6) 0.0282(4) Uani 1 1 d .
S13 S 0.27772(7) 0.60099(13) 0.21348(6) 0.0282(4) Uani 1 1 d .
S14 S 0.30275(7) 0.33541(13) 0.16070(6) 0.0279(4) Uani 1 1 d .
S15 S 0.25111(7) 0.36336(12) 0.26851(6) 0.0243(3) Uani 1 1 d .
N1 N 0.1427(3) 0.6584(5) 0.1502(2) 0.0347(14) Uani 1 1 d .
N2 N 0.3266(3) 0.0839(5) 0.1446(2) 0.0329(14) Uani 1 1 d .
C1 C 0.1154(4) 0.1898(8) 0.4434(3) 0.078(3) Uiso 1 1 d G
C2 C 0.0944(4) 0.2787(8) 0.4573(4) 0.113(5) Uiso 1 1 d G
H2 H 0.0722 0.3165 0.4359 0.136 Uiso 1 1 calc R
C3 C 0.1066(5) 0.3111(7) 0.5033(4) 0.123(6) Uiso 1 1 d G
H3 H 0.0925 0.3706 0.5127 0.148 Uiso 1 1 calc R
C4 C 0.1398(5) 0.2545(10) 0.5353(3) 0.134(7) Uiso 1 1 d G
H4 H 0.1479 0.2762 0.5661 0.161 Uiso 1 1 calc R
C5 C 0.1608(4) 0.1656(9) 0.5214(3) 0.119(6) Uiso 1 1 d G
H5 H 0.1830 0.1278 0.5428 0.143 Uiso 1 1 calc R
C6 C 0.1486(4) 0.1332(7) 0.4754(4) 0.110(5) Uiso 1 1 d G
H6 H 0.1627 0.0737 0.4660 0.132 Uiso 1 1 calc R
C7 C 0.1485(3) 0.4663(6) 0.3996(3) 0.0314(16) Uiso 1 1 d .
C8 C 0.1612(3) 0.5274(6) 0.4383(3) 0.0411(19) Uiso 1 1 d .
H8 H 0.1953 0.5287 0.4537 0.049 Uiso 1 1 calc R
C9 C 0.1239(4) 0.5863(8) 0.4546(4) 0.053(2) Uiso 1 1 d .
H9 H 0.1329 0.6278 0.4803 0.063 Uiso 1 1 calc R
C10 C 0.0728(4) 0.5831(8) 0.4321(3) 0.053(2) Uiso 1 1 d .
H10 H 0.0473 0.6214 0.4432 0.064 Uiso 1 1 calc R
C11 C 0.0599(4) 0.5234(7) 0.3936(3) 0.050(2) Uiso 1 1 d .
H11 H 0.0257 0.5217 0.3785 0.060 Uiso 1 1 calc R
C12 C 0.0975(3) 0.4656(7) 0.3771(3) 0.0410(19) Uiso 1 1 d .
H12 H 0.0885 0.4260 0.3507 0.049 Uiso 1 1 calc R
C13 C 0.2557(3) 0.0852(6) 0.3902(3) 0.0302(15) Uiso 1 1 d .
C14 C 0.2516(3) 0.1339(7) 0.4318(3) 0.043(2) Uiso 1 1 d .
H14 H 0.2343 0.1951 0.4314 0.052 Uiso 1 1 calc R
C15 C 0.2730(4) 0.0921(7) 0.4736(3) 0.048(2) Uiso 1 1 d .
H15 H 0.2699 0.1254 0.5013 0.058 Uiso 1 1 calc R
C16 C 0.2991(4) 0.0010(7) 0.4754(3) 0.046(2) Uiso 1 1 d .
H16 H 0.3136 -0.0268 0.5038 0.056 Uiso 1 1 calc R
C17 C 0.3030(3) -0.0470(7) 0.4338(3) 0.043(2) Uiso 1 1 d .
H17 H 0.3205 -0.1081 0.4342 0.052 Uiso 1 1 calc R
C18 C 0.2812(3) -0.0054(6) 0.3911(3) 0.0373(18) Uiso 1 1 d .
H18 H 0.2840 -0.0387 0.3633 0.045 Uiso 1 1 calc R
C19 C 0.0744(3) 0.1834(6) 0.2528(3) 0.0328(16) Uiso 1 1 d .
C20 C 0.0926(3) 0.0857(6) 0.2600(3) 0.0368(18) Uiso 1 1 d .
H20 H 0.1268 0.0742 0.2736 0.044 Uiso 1 1 calc R
C21 C 0.0598(4) 0.0060(7) 0.2471(3) 0.047(2) Uiso 1 1 d .
H21 H 0.0724 -0.0593 0.2509 0.056 Uiso 1 1 calc R
C22 C 0.0082(4) 0.0228(8) 0.2286(3) 0.054(2) Uiso 1 1 d .
H22 H -0.0141 -0.0313 0.2213 0.065 Uiso 1 1 calc R
C23 C -0.0100(4) 0.1189(8) 0.2210(4) 0.062(3) Uiso 1 1 d .
H23 H -0.0445 0.1297 0.2081 0.074 Uiso 1 1 calc R
C24 C 0.0229(4) 0.1998(7) 0.2326(3) 0.048(2) Uiso 1 1 d .
H24 H 0.0107 0.2648 0.2269 0.058 Uiso 1 1 calc R
C25 C 0.1592(3) 0.6941(5) 0.2938(2) 0.0285(15) Uiso 1 1 d .
C26 C 0.1810(3) 0.7754(6) 0.2736(3) 0.0339(17) Uiso 1 1 d .
H26 H 0.1964 0.7655 0.2470 0.041 Uiso 1 1 calc R
C27 C 0.1801(3) 0.8698(6) 0.2923(3) 0.0394(18) Uiso 1 1 d .
H27 H 0.1957 0.9228 0.2786 0.047 Uiso 1 1 calc R
C28 C 0.1559(3) 0.8870(6) 0.3317(3) 0.0380(18) Uiso 1 1 d .
H28 H 0.1551 0.9510 0.3444 0.046 Uiso 1 1 calc R
C29 C 0.1330(3) 0.8069(6) 0.3514(3) 0.0380(18) Uiso 1 1 d .
H29 H 0.1162 0.8175 0.3772 0.046 Uiso 1 1 calc R
C30 C 0.1349(3) 0.7101(6) 0.3330(3) 0.0339(17) Uiso 1 1 d .
H30 H 0.1200 0.6567 0.3468 0.041 Uiso 1 1 calc R
C31 C 0.2867(3) 0.6248(6) 0.3997(3) 0.0303(16) Uiso 1 1 d .
C32 C 0.2550(3) 0.7084(6) 0.3993(3) 0.0345(17) Uiso 1 1 d .
H32 H 0.2425 0.7399 0.3712 0.041 Uiso 1 1 calc R
C33 C 0.2421(3) 0.7449(7) 0.4410(3) 0.0400(19) Uiso 1 1 d .
H33 H 0.2203 0.8002 0.4408 0.048 Uiso 1 1 calc R
C34 C 0.2615(3) 0.6995(6) 0.4830(3) 0.0416(19) Uiso 1 1 d .
H34 H 0.2532 0.7245 0.5109 0.050 Uiso 1 1 calc R
C35 C 0.2937(3) 0.6158(7) 0.4830(3) 0.044(2) Uiso 1 1 d .
H35 H 0.3070 0.5851 0.5111 0.053 Uiso 1 1 calc R
C36 C 0.3062(3) 0.5781(6) 0.4417(3) 0.0363(17) Uiso 1 1 d .
H36 H 0.3274 0.5219 0.4418 0.044 Uiso 1 1 calc R
C37 C 0.3987(3) 0.2315(6) 0.3934(3) 0.0313(16) Uiso 1 1 d .
C38 C 0.4434(3) 0.2406(6) 0.3719(3) 0.0342(17) Uiso 1 1 d .
H38 H 0.4455 0.2913 0.3502 0.041 Uiso 1 1 calc R
C39 C 0.4845(3) 0.1744(6) 0.3829(3) 0.0394(18) Uiso 1 1 d .
H39 H 0.5142 0.1809 0.3687 0.047 Uiso 1 1 calc R
C40 C 0.4813(4) 0.0984(7) 0.4150(3) 0.045(2) Uiso 1 1 d .
H40 H 0.5089 0.0539 0.4224 0.054 Uiso 1 1 calc R
C41 C 0.4370(3) 0.0885(7) 0.4363(3) 0.045(2) Uiso 1 1 d .
H41 H 0.4346 0.0368 0.4575 0.054 Uiso 1 1 calc R
C42 C 0.3962(3) 0.1563(6) 0.4257(3) 0.0384(18) Uiso 1 1 d .
H42 H 0.3670 0.1509 0.4407 0.046 Uiso 1 1 calc R
C43 C 0.3463(3) 0.0315(5) 0.2830(2) 0.0285(15) Uiso 1 1 d .
C44 C 0.3848(3) 0.0053(6) 0.3199(3) 0.0337(17) Uiso 1 1 d .
H44 H 0.4084 0.0531 0.3335 0.040 Uiso 1 1 calc R
C45 C 0.3875(3) -0.0924(6) 0.3361(3) 0.0394(18) Uiso 1 1 d .
H45 H 0.4131 -0.1105 0.3606 0.047 Uiso 1 1 calc R
C46 C 0.3523(3) -0.1636(7) 0.3158(3) 0.0414(19) Uiso 1 1 d .
H46 H 0.3540 -0.2290 0.3271 0.050 Uiso 1 1 calc R
C47 C 0.3148(3) -0.1375(7) 0.2790(3) 0.0401(19) Uiso 1 1 d .
H47 H 0.2917 -0.1858 0.2651 0.048 Uiso 1 1 calc R
C48 C 0.3114(3) -0.0403(6) 0.2625(3) 0.0348(17) Uiso 1 1 d .
H48 H 0.2859 -0.0229 0.2377 0.042 Uiso 1 1 calc R
C49 C 0.1695(3) 0.0823(6) 0.1554(3) 0.0355(17) Uiso 1 1 d .
C50 C 0.1859(4) -0.0045(8) 0.1360(3) 0.054(2) Uiso 1 1 d .
H50 H 0.2185 -0.0305 0.1478 0.065 Uiso 1 1 calc R
C51 C 0.1564(5) -0.0535(9) 0.1002(4) 0.069(3) Uiso 1 1 d .
H51 H 0.1695 -0.1098 0.0869 0.083 Uiso 1 1 calc R
C52 C 0.1085(6) -0.0201(11) 0.0842(5) 0.087(4) Uiso 1 1 d .
H52 H 0.0881 -0.0537 0.0599 0.104 Uiso 1 1 calc R
C53 C 0.0894(7) 0.0634(13) 0.1035(6) 0.109(5) Uiso 1 1 d .
H53 H 0.0559 0.0857 0.0924 0.130 Uiso 1 1 calc R
C54 C 0.1204(5) 0.1164(9) 0.1403(4) 0.068(3) Uiso 1 1 d .
H54 H 0.1075 0.1728 0.1536 0.081 Uiso 1 1 calc R
C55 C 0.0954(3) 0.4278(6) 0.1395(3) 0.0352(17) Uiso 1 1 d .
C56 C 0.0796(4) 0.4186(8) 0.0922(4) 0.062(3) Uiso 1 1 d .
H56 H 0.1035 0.4000 0.0728 0.075 Uiso 1 1 calc R
C57 C 0.0275(5) 0.4371(10) 0.0730(5) 0.076(3) Uiso 1 1 d .
H57 H 0.0173 0.4338 0.0409 0.091 Uiso 1 1 calc R
C58 C -0.0079(5) 0.4598(9) 0.1015(4) 0.069(3) Uiso 1 1 d .
H58 H -0.0427 0.4681 0.0888 0.082 Uiso 1 1 calc R
C59 C 0.0071(5) 0.4710(9) 0.1494(4) 0.064(3) Uiso 1 1 d .
H59 H -0.0172 0.4892 0.1685 0.077 Uiso 1 1 calc R
C60 C 0.0594(4) 0.4545(7) 0.1687(3) 0.049(2) Uiso 1 1 d .
H60 H 0.0700 0.4613 0.2007 0.059 Uiso 1 1 calc R
C61 C 0.4421(3) 0.6111(6) 0.4371(3) 0.0388(18) Uiso 1 1 d .
C62 C 0.4186(4) 0.6975(7) 0.4207(3) 0.049(2) Uiso 1 1 d .
H62 H 0.4031 0.6993 0.3896 0.058 Uiso 1 1 calc R
C63 C 0.4165(4) 0.7820(8) 0.4470(3) 0.053(2) Uiso 1 1 d .
H63 H 0.4026 0.8407 0.4329 0.063 Uiso 1 1 calc R
C64 C 0.4343(5) 0.7812(10) 0.4930(5) 0.077(3) Uiso 1 1 d .
H64 H 0.4336 0.8395 0.5106 0.092 Uiso 1 1 calc R
C65 C 0.4526(6) 0.6975(12) 0.5131(6) 0.101(5) Uiso 1 1 d .
H65 H 0.4623 0.6951 0.5454 0.121 Uiso 1 1 calc R
C66 C 0.4578(6) 0.6102(12) 0.4856(5) 0.093(4) Uiso 1 1 d .
H66 H 0.4717 0.5519 0.5000 0.112 Uiso 1 1 calc R
C67 C 0.4270(3) 0.5382(6) 0.2598(3) 0.0319(16) Uiso 1 1 d .
C68 C 0.4132(3) 0.6365(7) 0.2672(3) 0.0416(19) Uiso 1 1 d .
H68 H 0.3831 0.6494 0.2801 0.050 Uiso 1 1 calc R
C69 C 0.4429(3) 0.7149(7) 0.2562(3) 0.044(2) Uiso 1 1 d .
H69 H 0.4324 0.7803 0.2608 0.053 Uiso 1 1 calc R
C70 C 0.4882(4) 0.6978(7) 0.2384(3) 0.050(2) Uiso 1 1 d .
H70 H 0.5088 0.7515 0.2317 0.060 Uiso 1 1 calc R
C71 C 0.5030(4) 0.6020(8) 0.2305(4) 0.057(2) Uiso 1 1 d .
H71 H 0.5340 0.5905 0.2188 0.068 Uiso 1 1 calc R
C72 C 0.4721(4) 0.5208(7) 0.2399(3) 0.047(2) Uiso 1 1 d .
H72 H 0.4814 0.4558 0.2330 0.056 Uiso 1 1 calc R
C73 C 0.3026(3) 0.6558(5) 0.1650(2) 0.0286(15) Uiso 1 1 d .
C74 C 0.2851(3) 0.7500(6) 0.1497(3) 0.0375(18) Uiso 1 1 d .
H74 H 0.2595 0.7820 0.1637 0.045 Uiso 1 1 calc R
C75 C 0.3058(3) 0.7971(7) 0.1131(3) 0.044(2) Uiso 1 1 d .
H75 H 0.2942 0.8605 0.1028 0.053 Uiso 1 1 calc R
C76 C 0.3435(3) 0.7484(7) 0.0926(3) 0.044(2) Uiso 1 1 d .
H76 H 0.3571 0.7789 0.0681 0.053 Uiso 1 1 calc R
C77 C 0.3610(3) 0.6555(7) 0.1079(3) 0.044(2) Uiso 1 1 d .
H77 H 0.3867 0.6236 0.0940 0.053 Uiso 1 1 calc R
C78 C 0.3407(3) 0.6088(6) 0.1442(3) 0.0375(18) Uiso 1 1 d .
H78 H 0.3528 0.5458 0.1545 0.045 Uiso 1 1 calc R
C79 C 0.3623(3) 0.3284(6) 0.1368(3) 0.0301(16) Uiso 1 1 d .
C80 C 0.3621(3) 0.3623(7) 0.0915(3) 0.0413(19) Uiso 1 1 d .
H80 H 0.3320 0.3913 0.0756 0.050 Uiso 1 1 calc R
C81 C 0.4059(4) 0.3539(7) 0.0696(3) 0.049(2) Uiso 1 1 d .
H81 H 0.4052 0.3773 0.0393 0.059 Uiso 1 1 calc R
C82 C 0.4498(4) 0.3112(8) 0.0927(3) 0.053(2) Uiso 1 1 d .
H82 H 0.4790 0.3048 0.0778 0.064 Uiso 1 1 calc R
C83 C 0.4515(4) 0.2766(7) 0.1385(3) 0.047(2) Uiso 1 1 d .
H83 H 0.4819 0.2485 0.1544 0.057 Uiso 1 1 calc R
C84 C 0.4069(3) 0.2849(6) 0.1604(3) 0.0382(18) Uiso 1 1 d .
H84 H 0.4074 0.2611 0.1907 0.046 Uiso 1 1 calc R
C85 C 0.1418(3) 0.6499(6) 0.1024(3) 0.0351(17) Uiso 1 1 d .
C86 C 0.1847(3) 0.6068(7) 0.0848(3) 0.043(2) Uiso 1 1 d .
H86 H 0.2139 0.5863 0.1052 0.052 Uiso 1 1 calc R
C87 C 0.1834(4) 0.5953(8) 0.0381(4) 0.055(2) Uiso 1 1 d .
H87 H 0.2115 0.5659 0.0268 0.067 Uiso 1 1 calc R
C88 C 0.1403(4) 0.6271(8) 0.0069(4) 0.062(3) Uiso 1 1 d .
H88 H 0.1402 0.6193 -0.0251 0.074 Uiso 1 1 calc R
C89 C 0.0985(4) 0.6693(8) 0.0228(4) 0.053(2) Uiso 1 1 d .
H89 H 0.0698 0.6892 0.0016 0.064 Uiso 1 1 calc R
C90 C 0.0983(3) 0.6833(6) 0.0713(3) 0.0400(19) Uiso 1 1 d .
C91 C 0.0565(4) 0.7269(7) 0.0895(3) 0.044(2) Uiso 1 1 d .
H91 H 0.0270 0.7474 0.0695 0.052 Uiso 1 1 calc R
C92 C 0.0590(3) 0.7394(7) 0.1369(3) 0.043(2) Uiso 1 1 d .
C93 C 0.1027(3) 0.7020(6) 0.1649(3) 0.0368(18) Uiso 1 1 d .
H93 H 0.1039 0.7084 0.1970 0.044 Uiso 1 1 calc R
C94 C 0.0166(5) 0.7895(9) 0.1590(4) 0.069(3) Uiso 1 1 d .
H94A H 0.0003 0.8406 0.1385 0.104 Uiso 1 1 calc R
H94B H 0.0314 0.8194 0.1882 0.104 Uiso 1 1 calc R
H94C H -0.0090 0.7405 0.1645 0.104 Uiso 1 1 calc R
C95 C 0.3200(3) 0.1041(6) 0.0976(3) 0.0316(16) Uiso 1 1 d .
C96 C 0.2739(3) 0.1498(6) 0.0755(3) 0.0397(18) Uiso 1 1 d .
H96 H 0.2478 0.1660 0.0930 0.048 Uiso 1 1 calc R
C97 C 0.2670(4) 0.1704(7) 0.0292(3) 0.049(2) Uiso 1 1 d .
H97 H 0.2356 0.1967 0.0147 0.059 Uiso 1 1 calc R
C98 C 0.3080(4) 0.1516(8) 0.0027(4) 0.053(2) Uiso 1 1 d .
H98 H 0.3038 0.1696 -0.0287 0.064 Uiso 1 1 calc R
C99 C 0.3533(4) 0.1073(7) 0.0228(3) 0.050(2) Uiso 1 1 d .
H99 H 0.3800 0.0959 0.0052 0.060 Uiso 1 1 calc R
C100 C 0.3596(3) 0.0788(6) 0.0705(3) 0.0393(18) Uiso 1 1 d .
C101 C 0.4016(4) 0.0210(7) 0.0913(3) 0.045(2) Uiso 1 1 d .
H101 H 0.4275 0.0029 0.0739 0.054 Uiso 1 1 calc R
C102 C 0.4052(3) -0.0095(6) 0.1368(3) 0.0385(18) Uiso 1 1 d .
C103 C 0.3675(3) 0.0286(6) 0.1623(3) 0.0357(17) Uiso 1 1 d .
H103 H 0.3714 0.0141 0.1941 0.043 Uiso 1 1 calc R
C104 C 0.4466(4) -0.0790(8) 0.1605(4) 0.056(2) Uiso 1 1 d .
H10A H 0.4414 -0.1449 0.1473 0.085 Uiso 1 1 calc R
H10B H 0.4444 -0.0819 0.1933 0.085 Uiso 1 1 calc R
H10C H 0.4803 -0.0546 0.1561 0.085 Uiso 1 1 calc R

loop_
_atom_site_aniso_label
_atom_site_aniso_U_11
_atom_site_aniso_U_22
_atom_site_aniso_U_33
_atom_site_aniso_U_23
_atom_site_aniso_U_13
_atom_site_aniso_U_12
Zn1 0.0347(5) 0.0292(5) 0.0297(5) -0.0043(4) 0.0026(4) -0.0036(4)
Zn2 0.0329(5) 0.0227(5) 0.0253(5) -0.0025(4) 0.0038(4) -0.0015(4)
Zn3 0.0328(5) 0.0228(5) 0.0216(4) -0.0001(4) 0.0002(4) -0.0018(4)
Zn4 0.0318(5) 0.0240(5) 0.0257(5) -0.0014(4) 0.0019(4) -0.0020(4)
Zn5 0.0332(5) 0.0262(5) 0.0294(5) -0.0049(4) 0.0020(4) -0.0033(4)
Zn6 0.0315(5) 0.0221(5) 0.0246(5) -0.0003(4) 0.0029(4) -0.0013(4)
Zn7 0.0328(5) 0.0261(5) 0.0278(5) 0.0000(4) 0.0023(4) 0.0012(4)
Zn8 0.0356(5) 0.0250(5) 0.0231(5) -0.0022(4) 0.0012(4) -0.0009(4)
S1 0.090(2) 0.101(3) 0.0665(19) -0.0009(18) 0.0175(16) -0.0020(19)
S2 0.0371(10) 0.0261(9) 0.0241(8) -0.0027(7) 0.0040(7) -0.0046(7)
S3 0.0360(9) 0.0232(8) 0.0246(8) 0.0003(7) 0.0019(7) -0.0049(7)
S4 0.0323(9) 0.0287(9) 0.0273(9) -0.0026(7) 0.0047(7) -0.0017(7)
S5 0.0331(9) 0.0231(8) 0.0273(8) -0.0032(7) 0.0021(7) -0.0005(7)
S6 0.0343(9) 0.0226(8) 0.0266(8) -0.0033(7) 0.0030(7) -0.0042(7)
S7 0.0362(10) 0.0283(9) 0.0220(8) -0.0008(7) -0.0009(7) -0.0028(7)
S8 0.0332(9) 0.0239(8) 0.0222(8) -0.0013(6) 0.0019(7) -0.0009(7)
S9 0.0327(9) 0.0244(9) 0.0299(9) -0.0037(7) 0.0008(7) -0.0012(7)
S10 0.0370(10) 0.0269(9) 0.0260(8) 0.0003(7) 0.0017(7) 0.0008(7)
S11 0.0484(14) 0.0538(14) 0.0779(18) -0.0319(13) -0.0171(12) 0.0105(11)
S12 0.0329(9) 0.0238(8) 0.0274(8) -0.0015(7) 0.0024(7) -0.0001(7)
S13 0.0327(9) 0.0225(8) 0.0292(9) 0.0015(7) 0.0042(7) -0.0001(7)
S14 0.0345(9) 0.0243(8) 0.0244(8) -0.0023(7) 0.0027(7) -0.0017(7)
S15 0.0297(9) 0.0201(8) 0.0226(8) -0.0003(6) 0.0025(6) -0.0020(6)
N1 0.043(4) 0.027(3) 0.033(3) -0.001(3) 0.002(3) 0.002(3)
N2 0.045(4) 0.026(3) 0.027(3) -0.002(3) 0.005(3) -0.001(3)

loop_
_atom_type_symbol
_atom_type_description
_atom_type_scat_dispersion_real
_atom_type_scat_dispersion_imag
_atom_type_scat_source
C C 0.0181 0.0091 'International Tables Vol C Tables 4.2.6.8 and 6.1.1.4'
H H 0.0000 0.0000 'International Tables Vol C Tables 4.2.6.8 and 6.1.1.4'
N N 0.0311 0.0180 'International Tables Vol C Tables 4.2.6.8 and 6.1.1.4'
S S 0.3331 0.5567 'International Tables Vol C Tables 4.2.6.8 and 6.1.1.4'
Zn Zn -1.5491 0.6778 'International Tables Vol C Tables 4.2.6.8 and 6.1.1.4'

loop_
_geom_angle_atom_site_label_1
_geom_angle_atom_site_label_2
_geom_angle_atom_site_label_3
_geom_angle
S1 Zn1 S2 119.13(11)
S1 Zn1 S3 106.60(12)
S2 Zn1 S3 107.40(7)
S1 Zn1 S4 107.91(11)
S2 Zn1 S4 106.99(7)
S3 Zn1 S4 108.45(7)
S15 Zn2 S2 105.52(7)
S15 Zn2 S6 105.69(7)
S2 Zn2 S6 112.29(7)
S15 Zn2 S5 102.11(7)
S2 Zn2 S5 114.93(7)
S6 Zn2 S5 114.80(7)
S7 Zn3 S3 112.88(7)
S7 Zn3 S15 108.34(7)
S3 Zn3 S15 104.20(7)
S7 Zn3 S8 114.35(7)
S3 Zn3 S8 112.79(7)
S15 Zn3 S8 103.16(7)
S4 Zn4 S10 117.18(8)
S4 Zn4 S15 105.15(7)
S10 Zn4 S15 101.75(7)
S4 Zn4 S9 113.45(7)
S10 Zn4 S9 115.68(7)
S15 Zn4 S9 100.61(7)
S11 Zn5 S6 124.22(8)
S11 Zn5 S7 104.90(10)
S6 Zn5 S7 106.86(7)
S11 Zn5 S12 111.53(10)
S6 Zn5 S12 104.72(7)
S7 Zn5 S12 102.53(7)
S12 Zn6 S15 106.28(7)
S12 Zn6 S14 117.95(7)
S15 Zn6 S14 100.01(7)
S12 Zn6 S13 113.87(7)
S15 Zn6 S13 101.98(7)
S14 Zn6 S13 113.92(7)
N1 Zn7 S13 117.9(2)
N1 Zn7 S10 98.17(18)
S13 Zn7 S10 117.50(7)
N1 Zn7 S5 110.20(19)
S13 Zn7 S5 104.56(7)
S10 Zn7 S5 108.24(7)
N2 Zn8 S9 120.02(19)
N2 Zn8 S14 102.70(18)
S9 Zn8 S14 113.69(7)
N2 Zn8 S8 106.58(19)
S9 Zn8 S8 105.04(7)
S14 Zn8 S8 108.26(7)
C1 S1 Zn1 108.4(4)
C7 S2 Zn2 105.2(3)
C7 S2 Zn1 107.9(3)
Zn2 S2 Zn1 105.49(7)
C13 S3 Zn3 103.3(2)
C13 S3 Zn1 107.0(2)
Zn3 S3 Zn1 105.53(7)
C19 S4 Zn4 105.1(3)
C19 S4 Zn1 105.3(3)
Zn4 S4 Zn1 104.74(8)
C25 S5 Zn2 105.3(2)
C25 S5 Zn7 111.7(2)
Zn2 S5 Zn7 102.39(7)
C31 S6 Zn2 100.9(2)
C31 S6 Zn5 110.3(2)
Zn2 S6 Zn5 108.34(7)
C37 S7 Zn3 103.8(3)
C37 S7 Zn5 108.1(3)
Zn3 S7 Zn5 107.41(7)
C43 S8 Zn3 101.7(2)
C43 S8 Zn8 109.3(2)
Zn3 S8 Zn8 103.22(7)
C49 S9 Zn8 111.8(3)
C49 S9 Zn4 112.5(3)
Zn8 S9 Zn4 102.95(7)
C55 S10 Zn4 111.8(3)
C55 S10 Zn7 103.4(3)
Zn4 S10 Zn7 103.45(7)
C61 S11 Zn5 110.1(3)
C67 S12 Zn6 105.0(3)
C67 S12 Zn5 106.2(3)
Zn6 S12 Zn5 107.41(8)
C73 S13 Zn7 112.4(2)
C73 S13 Zn6 109.7(2)
Zn7 S13 Zn6 101.04(7)
C79 S14 Zn6 110.9(2)
C79 S14 Zn8 103.8(3)
Zn6 S14 Zn8 104.19(7)
Zn2 S15 Zn3 106.83(7)
Zn2 S15 Zn6 107.71(7)
Zn3 S15 Zn6 106.61(7)
Zn2 S15 Zn4 109.42(8)
Zn3 S15 Zn4 110.15(7)
Zn6 S15 Zn4 115.74(7)
C93 N1 C85 117.5(7)
C93 N1 Zn7 117.1(5)
C85 N1 Zn7 121.8(5)
C103 N2 C95 117.8(7)
C103 N2 Zn8 117.6(5)
C95 N2 Zn8 121.1(5)
C2 C1 C6 120.0
C2 C1 S1 120.4(7)
C6 C1 S1 119.4(7)
C3 C2 C1 120.0
C2 C3 C4 120.0
C5 C4 C3 120.0
C4 C5 C6 120.0
C5 C6 C1 120.0
C12 C7 C8 118.8(7)
C12 C7 S2 123.0(6)
C8 C7 S2 118.2(6)
C9 C8 C7 120.9(8)
C8 C9 C10 119.5(9)
C11 C10 C9 119.9(10)
C10 C11 C12 120.4(9)
C11 C12 C7 120.5(8)
C18 C13 C14 119.7(7)
C18 C13 S3 117.2(6)
C14 C13 S3 123.1(6)
C15 C14 C13 120.1(8)
C14 C15 C16 121.4(9)
C17 C16 C15 118.1(9)
C16 C17 C18 121.0(9)
C13 C18 C17 119.7(8)
C20 C19 C24 119.5(8)
C20 C19 S4 122.2(6)
C24 C19 S4 118.1(6)
C21 C20 C19 119.9(8)
C20 C21 C22 120.2(9)
C23 C22 C21 120.3(10)
C22 C23 C24 120.1(10)
C23 C24 C19 119.9(9)
C26 C25 C30 118.9(7)
C26 C25 S5 123.3(6)
C30 C25 S5 117.8(6)
C27 C26 C25 121.3(7)
C26 C27 C28 120.4(8)
C29 C28 C27 118.7(8)
C28 C29 C30 120.9(8)
C25 C30 C29 119.8(7)
C32 C31 C36 120.4(7)
C32 C31 S6 117.3(6)
C36 C31 S6 122.2(6)
C31 C32 C33 119.6(7)
C34 C33 C32 120.4(8)
C33 C34 C35 119.4(8)
C36 C35 C34 120.6(8)
C35 C36 C31 119.5(8)
C42 C37 C38 119.2(7)
C42 C37 S7 118.2(6)
C38 C37 S7 122.6(6)
C39 C38 C37 120.3(8)
C38 C39 C40 119.9(8)
C41 C40 C39 120.2(9)
C40 C41 C42 119.5(9)
C37 C42 C41 120.8(8)
C48 C43 C44 120.3(7)
C48 C43 S8 123.1(6)
C44 C43 S8 116.6(6)
C45 C44 C43 119.3(7)
C44 C45 C46 120.3(8)
C47 C46 C45 120.1(8)
C46 C47 C48 120.5(8)
C47 C48 C43 119.6(7)
C54 C49 C50 118.6(9)
C54 C49 S9 120.5(7)
C50 C49 S9 120.4(7)
C51 C50 C49 122.7(10)
C52 C51 C50 119.6(13)
C51 C52 C53 120.3(15)
C52 C53 C54 120.6(16)
C49 C54 C53 118.2(12)
C56 C55 C60 119.7(9)
C56 C55 S10 117.7(7)
C60 C55 S10 122.5(7)
C55 C56 C57 120.4(11)
C58 C57 C56 119.9(12)
C57 C58 C59 121.0(12)
C58 C59 C60 119.3(11)
C55 C60 C59 119.6(9)
C62 C61 C66 114.0(10)
C62 C61 S11 126.8(7)
C66 C61 S11 118.9(9)
C61 C62 C63 124.0(9)
C64 C63 C62 120.6(11)
C65 C64 C63 119.6(14)
C64 C65 C66 120.1(16)
C61 C66 C65 121.0(14)
C68 C67 C72 118.2(8)
C68 C67 S12 122.8(6)
C72 C67 S12 119.0(6)
C69 C68 C67 121.4(8)
C68 C69 C70 120.5(9)
C71 C70 C69 119.7(10)
C70 C71 C72 120.7(10)
C67 C72 C71 119.4(9)
C78 C73 C74 119.6(7)
C78 C73 S13 121.4(6)
C74 C73 S13 118.8(6)
C73 C74 C75 120.1(8)
C76 C75 C74 119.2(8)
C77 C76 C75 120.6(9)
C76 C77 C78 120.4(9)
C73 C78 C77 120.1(8)
C84 C79 C80 119.4(7)
C84 C79 S14 122.7(6)
C80 C79 S14 117.8(6)
C79 C80 C81 121.1(8)
C82 C81 C80 119.7(9)
C81 C82 C83 120.7(10)
C82 C83 C84 119.3(9)
C79 C84 C83 119.8(8)
N1 C85 C90 120.3(7)
N1 C85 C86 119.7(7)
C90 C85 C86 120.0(8)
C87 C86 C85 120.0(9)
C86 C87 C88 120.7(10)
C89 C88 C87 120.6(10)
C88 C89 C90 120.7(10)
C91 C90 C85 119.0(8)
C91 C90 C89 123.0(8)
C85 C90 C89 118.0(8)
C92 C91 C90 120.1(8)
C91 C92 C93 116.9(8)
C91 C92 C94 123.2(9)
C93 C92 C94 119.8(8)
N1 C93 C92 126.0(8)
N2 C95 C96 120.5(7)
N2 C95 C100 120.3(7)
C96 C95 C100 119.2(7)
C97 C96 C95 121.0(8)
C96 C97 C98 119.9(9)
C99 C98 C97 120.8(10)
C98 C99 C100 119.8(9)
C101 C100 C99 122.5(8)
C101 C100 C95 118.4(8)
C99 C100 C95 119.0(8)
C102 C101 C100 121.2(8)
C101 C102 C103 116.3(8)
C101 C102 C104 124.4(8)
C103 C102 C104 119.3(8)
N2 C103 C102 125.1(8)

loop_
_geom_bond_atom_site_label_1
_geom_bond_atom_site_label_2
_geom_bond_distance
Zn1 S1 2.285(4)
Zn1 S2 2.3705(19)
Zn1 S3 2.374(2)
Zn1 S4 2.388(2)
Zn2 S15 2.3352(19)
Zn2 S2 2.345(2)
Zn2 S6 2.3451(19)
Zn2 S5 2.374(2)
Zn3 S7 2.3254(19)
Zn3 S3 2.334(2)
Zn3 S15 2.3398(18)
Zn3 S8 2.362(2)
Zn4 S4 2.327(2)
Zn4 S10 2.334(2)
Zn4 S15 2.3519(18)
Zn4 S9 2.358(2)
Zn5 S11 2.286(2)
Zn5 S6 2.375(2)
Zn5 S7 2.392(2)
Zn5 S12 2.430(2)
Zn6 S12 2.322(2)
Zn6 S15 2.3426(19)
Zn6 S14 2.3453(19)
Zn6 S13 2.3639(19)
Zn7 N1 2.062(6)
Zn7 S13 2.349(2)
Zn7 S10 2.362(2)
Zn7 S5 2.383(2)
Zn8 N2 2.058(6)
Zn8 S9 2.348(2)
Zn8 S14 2.359(2)
Zn8 S8 2.3673(19)
S1 C1 1.734(8)
S2 C7 1.778(8)
S3 C13 1.792(7)
S4 C19 1.788(8)
S5 C25 1.782(7)
S6 C31 1.803(8)
S7 C37 1.786(8)
S8 C43 1.791(7)
S9 C49 1.770(8)
S10 C55 1.791(8)
S11 C61 1.753(9)
S12 C67 1.779(8)
S13 C73 1.785(7)
S14 C79 1.786(8)
N1 C93 1.314(10)
N1 C85 1.385(10)
N2 C103 1.330(10)
N2 C95 1.373(10)
C1 C2 1.3900
C1 C6 1.3900
C2 C3 1.3900
C3 C4 1.3900
C4 C5 1.3900
C5 C6 1.3900
C7 C12 1.385(11)
C7 C8 1.385(11)
C8 C9 1.382(13)
C9 C10 1.388(14)
C10 C11 1.370(14)
C11 C12 1.382(13)
C13 C18 1.376(11)
C13 C14 1.385(11)
C14 C15 1.371(13)
C15 C16 1.388(13)
C16 C17 1.380(13)
C17 C18 1.397(12)
C19 C20 1.392(11)
C19 C24 1.393(12)
C20 C21 1.377(12)
C21 C22 1.384(13)
C22 C23 1.372(15)
C23 C24 1.386(14)
C25 C26 1.391(11)
C25 C30 1.391(11)
C26 C27 1.372(12)
C27 C28 1.401(12)
C28 C29 1.385(12)
C29 C30 1.400(11)
C31 C32 1.384(11)
C31 C36 1.391(11)
C32 C33 1.389(11)
C33 C34 1.383(12)
C34 C35 1.394(12)
C35 C36 1.377(12)
C37 C42 1.378(11)
C37 C38 1.400(11)
C38 C39 1.385(11)
C39 C40 1.387(12)
C40 C41 1.387(13)
C41 C42 1.391(12)
C43 C48 1.390(11)
C43 C44 1.394(10)
C44 C45 1.383(12)
C45 C46 1.386(12)
C46 C47 1.376(12)
C47 C48 1.380(12)
C49 C54 1.363(14)
C49 C50 1.382(13)
C50 C51 1.361(15)
C51 C52 1.335(18)
C52 C53 1.37(2)
C53 C54 1.42(2)
C55 C56 1.375(13)
C55 C60 1.394(12)
C56 C57 1.405(16)
C57 C58 1.354(17)
C58 C59 1.392(16)
C59 C60 1.406(14)
C61 C62 1.356(13)
C61 C66 1.401(17)
C62 C63 1.365(14)
C63 C64 1.345(16)
C64 C65 1.32(2)
C65 C66 1.43(2)
C67 C68 1.385(12)
C67 C72 1.396(12)
C68 C69 1.364(12)
C69 C70 1.370(13)
C70 C71 1.362(14)
C71 C72 1.397(14)
C73 C78 1.383(11)
C73 C74 1.385(11)
C74 C75 1.405(12)
C75 C76 1.379(13)
C76 C77 1.371(13)
C77 C78 1.389(12)
C79 C84 1.383(11)
C79 C80 1.384(11)
C80 C81 1.386(13)
C81 C82 1.357(14)
C82 C83 1.400(13)
C83 C84 1.403(12)
C85 C90 1.408(11)
C85 C86 1.413(12)
C86 C87 1.354(13)
C87 C88 1.395(15)
C88 C89 1.361(15)
C89 C90 1.417(13)
C90 C91 1.400(12)
C91 C92 1.373(12)
C92 C93 1.386(12)
C92 C94 1.508(14)
C95 C96 1.408(11)
C95 C100 1.421(11)
C96 C97 1.355(12)
C97 C98 1.420(14)
C98 C99 1.369(14)
C99 C100 1.417(13)
C100 C101 1.396(12)
C101 C102 1.369(12)
C102 C103 1.406(12)
C102 C104 1.504(13)
